data_1529163
loop_
_publ_author_name
'Ritter, C.'
'Ibarra, M.R.'
'de Teresa, J.M.'
'Blasco, J.'
'Morellon, L.'
'Garcia, J.'
'Serrate, D.'

_publ_section_title
;
 Structural and magnetic details of 3d-element doped Sr2 Fe0.75 T0.25 Mo
 O6
;
_journal_name_full 'Solid State Sciences'
_journal_page_first 419
_journal_page_last 431
_journal_volume 6
_journal_year 2004
_chemical_formula_sum 'Fe0.75 Mo O6 Sr2 V0.25'
_chemical_name_systematic
;
Sr2 (Fe0.56 V0.14 Mo0.30) ((Mo0.70 Fe0.19 V0.11) O6)
;
_space_group_IT_number 87
_symmetry_space_group_name_Hall '-I 4'
_symmetry_space_group_name_H-M 'I 4/m'
_cell_angle_alpha 90
_cell_angle_beta 90
_cell_angle_gamma 90
_cell_formula_units_Z 2
_cell_length_a 5.5541
_cell_length_b 5.5541
_cell_length_c 7.8743
_cell_volume 242.907
_citation_journal_id_ASTM SSSCFJ
_cod_data_source_file Ritter_SSSCFJ_2004_59.cif
_cod_data_source_block Fe0.75Mo1O6Sr2V0.25
_cod_original_cell_volume 242.9066
_cod_original_formula_sum 'Fe0.75 Mo1 O6 Sr2 V0.25'
_cod_database_code 1529163

loop_
_symmetry_equiv_pos_as_xyz
x,y,z
-y,x,z
-x,-y,z
y,-x,z
-x,-y,-z
y,-x,-z
x,y,-z
-y,x,-z
x+1/2,y+1/2,z+1/2
-y+1/2,x+1/2,z+1/2
-x+1/2,-y+1/2,z+1/2
y+1/2,-x+1/2,z+1/2
-x+1/2,-y+1/2,-z+1/2
y+1/2,-x+1/2,-z+1/2
x+1/2,y+1/2,-z+1/2
-y+1/2,x+1/2,-z+1/2

loop_
_atom_site_label
_atom_site_type_symbol
_atom_site_fract_x
_atom_site_fract_y
_atom_site_fract_z
_atom_site_occupancy
_atom_site_U_iso_or_equiv
V1 V+4 0 0 0.5 0.11 0.0
O2 O-2 0 0 0.2624 1 0.0
Mo1 Mo+6 0 0 0.5 0.7 0.0
Fe1 Fe+3 0 0 0.5 0.19 0.0
Mo2 Mo+4 0 0 0 0.3 0.0
O1 O-2 0.2645 0.2317 0 1 0.0
Fe2 Fe+2 0 0 0 0.56 0.0
V2 V+3 0 0 0 0.14 0.0
Sr1 Sr+2 0 0.5 0.25 1 0.0
